data_4309347
loop_
_publ_author_name
'Sebastian Bauer'
'Thomas Bein'
'Norbert Stock'

_publ_contact_author_address
;
Christian-Albrechts-Universit\"at zu Kiel
Institut f\"ur Anorganische Chemie
Otto-Hahn Platz 6/7
24118 Kiel
Germany
;
_publ_contact_author_email stock@ac.uni-kiel.de
_publ_contact_author_fax +49-(0)431-880-1520
_publ_contact_author_name 'Norbert Stock'
_publ_contact_author_phone +49-(0)431-880-1675
_publ_section_title
;
High-Throughput Investigation and Characterization of Cobalt Carboxy
Phosphonates
;
_journal_name_full 'Inorganic Chemistry'
_journal_page_first 5882
_journal_page_last 5889
_journal_paper_doi 10.1021/ic0505089
_journal_volume 44
_journal_year 2005
_chemical_formula_sum 'C10 H12 Co N O7 P'
_chemical_formula_weight 348.11
_chemical_name_systematic
; 
 ? 
;
_space_group_IT_number 2
_symmetry_cell_setting triclinic
_symmetry_space_group_name_Hall '-P 1'
_symmetry_space_group_name_H-M 'P -1'
_atom_sites_solution_hydrogens geom
_atom_sites_solution_primary direct
_atom_sites_solution_secondary difmap
_audit_creation_method SHELXL-97
_cell_angle_alpha 92.555(10)
_cell_angle_beta 96.132(10)
_cell_angle_gamma 107.771(9)
_cell_formula_units_Z 2
_cell_length_a 5.3903(4)
_cell_length_b 5.4687(4)
_cell_length_c 21.1156(18)
_cell_measurement_reflns_used 4591
_cell_measurement_temperature 200(2)
_cell_measurement_theta_max 28.0
_cell_measurement_theta_min 2.9
_cell_volume 587.39(9)
_computing_structure_refinement 'SHELXL-97 (Sheldrick, 1997)'
_computing_structure_solution 'SHELXS-97 (Sheldrick, 1990)'
_diffrn_ambient_temperature 200(2)
_diffrn_measured_fraction_theta_full 0.923
_diffrn_measured_fraction_theta_max 0.923
_diffrn_measurement_device_type STOE-IPDS
_diffrn_measurement_method 'area detection'
_diffrn_radiation_monochromator graphite
_diffrn_radiation_source 'fine-focus sealed tube'
_diffrn_radiation_type MoK\a
_diffrn_radiation_wavelength 0.71073
_diffrn_reflns_av_R_equivalents 0.0474
_diffrn_reflns_av_sigmaI/netI 0.0601
_diffrn_reflns_limit_h_max 7
_diffrn_reflns_limit_h_min -7
_diffrn_reflns_limit_k_max 6
_diffrn_reflns_limit_k_min -7
_diffrn_reflns_limit_l_max 27
_diffrn_reflns_limit_l_min -27
_diffrn_reflns_number 5444
_diffrn_reflns_theta_full 27.99
_diffrn_reflns_theta_max 27.99
_diffrn_reflns_theta_min 2.92
_exptl_absorpt_coefficient_mu 1.631
_exptl_absorpt_correction_T_max 0.9820
_exptl_absorpt_correction_T_min 0.9026
_exptl_absorpt_correction_type numerical
_exptl_absorpt_process_details
; 
 Absorption correction with XRed, rev 1.09, STOE (Darmstadt, Germany) 
;
_exptl_crystal_colour pink
_exptl_crystal_density_diffrn 1.968
_exptl_crystal_density_method 'not measured'
_exptl_crystal_description platelet
_exptl_crystal_F_000 354
_exptl_crystal_size_max 0.20
_exptl_crystal_size_mid 0.08
_exptl_crystal_size_min 0.03
_refine_diff_density_max 0.812
_refine_diff_density_min -1.020
_refine_diff_density_rms 0.107
_refine_ls_extinction_method none
_refine_ls_goodness_of_fit_ref 0.953
_refine_ls_hydrogen_treatment mixed
_refine_ls_matrix_type full
_refine_ls_number_parameters 190
_refine_ls_number_reflns 2615
_refine_ls_number_restraints 1
_refine_ls_restrained_S_all 0.952
_refine_ls_R_factor_all 0.0464
_refine_ls_R_factor_gt 0.0338
_refine_ls_shift/su_max 0.001
_refine_ls_shift/su_mean 0.000
_refine_ls_structure_factor_coef Fsqd
_refine_ls_weighting_details 'calc w=1/[\s^2^(Fo^2^)+(0.0484P)^2^+0.0000P] where P=(Fo^2^+2Fc^2^)/3'
_refine_ls_weighting_scheme calc
_refine_ls_wR_factor_gt 0.0817
_refine_ls_wR_factor_ref 0.0855
_reflns_number_gt 2068
_reflns_number_total 2615
_reflns_threshold_expression >2sigma(I)
_cod_data_source_file ic0505089si20050609_083347.cif
_cod_data_source_block '[Co(O3PCH2)(OCH)N-CH2C6H4-COOH]_H2O'
_cod_original_cell_volume 587.39(8)
_cod_database_code 4309347

loop_
_symmetry_equiv_pos_as_xyz
'x, y, z'
'-x, -y, -z'

loop_
_atom_site_label
_atom_site_type_symbol
_atom_site_fract_x
_atom_site_fract_y
_atom_site_fract_z
_atom_site_U_iso_or_equiv
_atom_site_adp_type
_atom_site_occupancy
_atom_site_symmetry_multiplicity
_atom_site_calc_flag
_atom_site_refinement_flags
_atom_site_disorder_assembly
_atom_site_disorder_group
Co1 Co 0.64523(7) 0.69338(7) 0.560503(18) 0.00509(11) Uani 1 1 d . . .
P1 P 0.73613(13) 0.90967(12) 0.42294(3) 0.00447(15) Uani 1 1 d . . .
O1 O 1.0304(4) 0.9825(3) 0.42167(9) 0.0078(4) Uani 1 1 d . . .
O2 O 0.6445(4) 1.1338(3) 0.44303(9) 0.0073(4) Uani 1 1 d . . .
O3 O 0.6393(4) 0.6730(3) 0.46070(9) 0.0065(4) Uani 1 1 d . . .
O4 O 0.3786(4) 0.3039(4) 0.33392(10) 0.0140(4) Uani 1 1 d . . .
O5 O 0.3621(6) 1.2155(6) 0.03338(14) 0.0383(7) Uani 1 1 d . . .
O6 O 0.7753(6) 1.4796(6) 0.04692(14) 0.0384(7) Uani 1 1 d D . .
H6 H 0.741(10) 1.575(8) 0.0193(18) 0.046 Uiso 1 1 d D . .
O7 O 0.9101(4) 0.4945(4) 0.57711(11) 0.0121(4) Uani 1 1 d . . .
H71 H 1.062(8) 0.578(7) 0.5704(18) 0.015 Uiso 1 1 d . . .
H72 H 0.892(7) 0.329(7) 0.5657(17) 0.015 Uiso 1 1 d . . .
N1 N 0.6741(5) 0.6319(4) 0.30552(11) 0.0082(5) Uani 1 1 d . . .
C1 C 0.5783(6) 0.8124(5) 0.34090(13) 0.0083(5) Uani 1 1 d . . .
H1B H 0.3912 0.7348 0.3418 0.010 Uiso 1 1 calc R . .
H1A H 0.6022 0.9658 0.3178 0.010 Uiso 1 1 calc R . .
C2 C 0.5663(5) 0.3844(5) 0.30163(12) 0.0043(5) Uani 1 1 d . . .
H2A H 0.6238 0.2734 0.2766 0.005 Uiso 1 1 calc R . .
C3 C 0.8891(6) 0.7304(6) 0.26719(14) 0.0129(6) Uani 1 1 d . . .
H3B H 0.9448 0.5885 0.2516 0.016 Uiso 1 1 calc R . .
H3A H 1.0373 0.8509 0.2940 0.016 Uiso 1 1 calc R . .
C4 C 0.8088(6) 0.8636(6) 0.21107(14) 0.0143(6) Uani 1 1 d . . .
C5 C 0.5574(7) 0.7799(7) 0.17806(17) 0.0241(8) Uani 1 1 d . . .
H5A H 0.4346 0.6340 0.1897 0.029 Uiso 1 1 calc R . .
C6 C 0.4859(7) 0.9115(7) 0.12749(17) 0.0245(7) Uani 1 1 d . . .
H6A H 0.3165 0.8547 0.1058 0.029 Uiso 1 1 calc R . .
C7 C 0.6711(7) 1.1284(6) 0.11007(15) 0.0198(7) Uani 1 1 d . . .
C8 C 0.9244(7) 1.2064(7) 0.14141(17) 0.0245(8) Uani 1 1 d . . .
H8A H 1.0497 1.3479 0.1287 0.029 Uiso 1 1 calc R . .
C9 C 0.9934(7) 1.0750(6) 0.19173(16) 0.0211(7) Uani 1 1 d . . .
H9A H 1.1643 1.1291 0.2125 0.025 Uiso 1 1 calc R . .
C10 C 0.5955(7) 1.2824(7) 0.05961(16) 0.0235(8) Uani 1 1 d . . .

loop_
_atom_site_aniso_label
_atom_site_aniso_U_11
_atom_site_aniso_U_22
_atom_site_aniso_U_33
_atom_site_aniso_U_23
_atom_site_aniso_U_13
_atom_site_aniso_U_12
Co1 0.00348(19) 0.00344(17) 0.00880(19) 0.00020(13) 0.00104(14) 0.00168(14)
P1 0.0034(3) 0.0030(3) 0.0074(3) 0.0004(2) 0.0008(3) 0.0015(3)
O1 0.0039(10) 0.0051(8) 0.0145(10) 0.0008(7) 0.0012(8) 0.0016(7)
O2 0.0048(10) 0.0048(8) 0.0138(10) 0.0006(7) 0.0013(8) 0.0035(7)
O3 0.0058(10) 0.0045(8) 0.0085(9) 0.0004(7) 0.0016(8) 0.0002(7)
O4 0.0145(12) 0.0127(10) 0.0126(10) 0.0012(8) -0.0005(9) 0.0017(9)
O5 0.0338(17) 0.0493(18) 0.0323(15) 0.0204(14) -0.0036(14) 0.0138(15)
O6 0.0434(18) 0.0365(16) 0.0360(16) 0.0260(14) 0.0032(14) 0.0110(14)
O7 0.0066(10) 0.0064(9) 0.0247(12) 0.0021(8) 0.0029(9) 0.0035(8)
N1 0.0110(13) 0.0086(10) 0.0068(11) 0.0007(9) 0.0012(10) 0.0055(10)
C1 0.0100(14) 0.0054(11) 0.0108(13) 0.0009(10) -0.0002(11) 0.0047(11)
C2 0.0083(13) 0.0013(10) 0.0031(11) -0.0004(9) -0.0011(10) 0.0021(10)
C3 0.0107(15) 0.0179(14) 0.0115(13) 0.0039(11) 0.0041(12) 0.0049(12)
C4 0.0158(16) 0.0166(14) 0.0113(13) 0.0004(11) 0.0020(13) 0.0064(13)
C5 0.0198(18) 0.0246(16) 0.0249(18) 0.0125(15) 0.0011(15) 0.0018(15)
C6 0.0200(18) 0.0295(18) 0.0209(17) 0.0088(15) -0.0032(15) 0.0041(15)
C7 0.0255(19) 0.0227(15) 0.0123(14) 0.0055(12) 0.0023(14) 0.0086(15)
C8 0.0240(19) 0.0217(16) 0.0225(17) 0.0099(14) 0.0004(16) -0.0012(15)
C9 0.0165(17) 0.0211(15) 0.0217(16) 0.0059(14) -0.0009(14) 0.0006(14)
C10 0.028(2) 0.0275(17) 0.0164(16) 0.0076(14) 0.0044(16) 0.0099(16)

loop_
_atom_type_symbol
_atom_type_description
_atom_type_scat_dispersion_real
_atom_type_scat_dispersion_imag
_atom_type_scat_source
C C 0.0033 0.0016 'International Tables Vol C Tables 4.2.6.8 and 6.1.1.4'
H H 0.0000 0.0000 'International Tables Vol C Tables 4.2.6.8 and 6.1.1.4'
N N 0.0061 0.0033 'International Tables Vol C Tables 4.2.6.8 and 6.1.1.4'
O O 0.0106 0.0060 'International Tables Vol C Tables 4.2.6.8 and 6.1.1.4'
P P 0.1023 0.0942 'International Tables Vol C Tables 4.2.6.8 and 6.1.1.4'
Co Co 0.3494 0.9721 'International Tables Vol C Tables 4.2.6.8 and 6.1.1.4'

loop_
_geom_angle_atom_site_label_1
_geom_angle_atom_site_label_2
_geom_angle_atom_site_label_3
_geom_angle
_geom_angle_site_symmetry_1
_geom_angle_site_symmetry_3
_geom_angle_publ_flag
O7 Co1 O2 170.56(8) . 2_676 ?
O7 Co1 O1 84.90(8) . 2_776 ?
O2 Co1 O1 99.19(8) 2_676 2_776 ?
O7 Co1 O3 95.36(8) . . ?
O2 Co1 O3 92.73(7) 2_676 . ?
O1 Co1 O3 95.38(8) 2_776 . ?
O7 Co1 O3 85.62(8) . 2_666 ?
O2 Co1 O3 90.69(8) 2_676 2_666 ?
O1 Co1 O3 169.94(7) 2_776 2_666 ?
O3 Co1 O3 82.15(8) . 2_666 ?
O7 Co1 O4 86.20(8) . 2_666 ?
O2 Co1 O4 85.41(8) 2_676 2_666 ?
O1 Co1 O4 88.57(8) 2_776 2_666 ?
O3 Co1 O4 175.85(8) . 2_666 ?
O3 Co1 O4 94.16(8) 2_666 2_666 ?
O2 P1 O1 113.59(11) . . ?
O2 P1 O3 113.97(10) . . ?
O1 P1 O3 110.83(10) . . ?
O2 P1 C1 104.16(11) . . ?
O1 P1 C1 107.50(12) . . ?
O3 P1 C1 106.07(12) . . ?
P1 O1 Co1 138.34(11) . 2_776 ?
P1 O2 Co1 149.39(13) . 2_676 ?
P1 O3 Co1 123.58(11) . . ?
P1 O3 Co1 134.29(12) . 2_666 ?
Co1 O3 Co1 97.85(7) . 2_666 ?
C2 O4 Co1 132.9(2) . 2_666 ?
C2 N1 C1 123.6(2) . . ?
C2 N1 C3 116.6(2) . . ?
C1 N1 C3 119.6(2) . . ?
N1 C1 P1 115.37(19) . . ?
O4 C2 N1 115.6(2) . . ?
N1 C3 C4 111.9(2) . . ?
C9 C4 C5 119.1(3) . . ?
C9 C4 C3 118.8(3) . . ?
C5 C4 C3 122.1(3) . . ?
C4 C5 C6 121.0(3) . . ?
C7 C6 C5 119.2(4) . . ?
C8 C7 C6 119.8(3) . . ?
C8 C7 C10 119.8(3) . . ?
C6 C7 C10 120.3(3) . . ?
C7 C8 C9 120.5(3) . . ?
C4 C9 C8 120.3(3) . . ?
O5 C10 O6 124.3(3) . . ?
O5 C10 C7 119.2(3) . . ?
O6 C10 C7 116.5(3) . . ?

loop_
_geom_bond_atom_site_label_1
_geom_bond_atom_site_label_2
_geom_bond_distance
_geom_bond_site_symmetry_2
_geom_bond_publ_flag
Co1 O7 2.054(2) . ?
Co1 O2 2.0545(18) 2_676 ?
Co1 O1 2.061(2) 2_776 ?
Co1 O3 2.1017(19) . ?
Co1 O3 2.113(2) 2_666 ?
Co1 O4 2.246(2) 2_666 ?
P1 O2 1.5145(18) . ?
P1 O1 1.5166(19) . ?
P1 O3 1.5335(18) . ?
P1 C1 1.826(3) . ?
O1 Co1 2.061(2) 2_776 ?
O2 Co1 2.0545(18) 2_676 ?
O3 Co1 2.1131(19) 2_666 ?
O4 C2 1.259(3) . ?
O4 Co1 2.246(2) 2_666 ?
O5 C10 1.255(5) . ?
O6 C10 1.272(4) . ?
N1 C2 1.295(3) . ?
N1 C1 1.458(3) . ?
N1 C3 1.465(3) . ?
C3 C4 1.511(4) . ?
C4 C9 1.385(4) . ?
C4 C5 1.387(5) . ?
C5 C6 1.399(5) . ?
C6 C7 1.390(5) . ?
C7 C8 1.382(5) . ?
C7 C10 1.486(4) . ?
C8 C9 1.389(5) . ?

loop_
_geom_torsion_atom_site_label_1
_geom_torsion_atom_site_label_2
_geom_torsion_atom_site_label_3
_geom_torsion_atom_site_label_4
_geom_torsion
_geom_torsion_site_symmetry_1
_geom_torsion_site_symmetry_2
_geom_torsion_site_symmetry_3
_geom_torsion_site_symmetry_4
_geom_torsion_publ_flag
O2 P1 O1 Co1 -0.2(2) . . . 2_776 ?
O3 P1 O1 Co1 -130.01(16) . . . 2_776 ?
C1 P1 O1 Co1 114.49(18) . . . 2_776 ?
O1 P1 O2 Co1 151.9(2) . . . 2_676 ?
O3 P1 O2 Co1 -79.9(2) . . . 2_676 ?
C1 P1 O2 Co1 35.3(3) . . . 2_676 ?
O2 P1 O3 Co1 -44.55(17) . . . . ?
O1 P1 O3 Co1 85.07(14) . . . . ?
C1 P1 O3 Co1 -158.54(13) . . . . ?
O2 P1 O3 Co1 106.67(16) . . . 2_666 ?
O1 P1 O3 Co1 -123.71(15) . . . 2_666 ?
C1 P1 O3 Co1 -7.32(18) . . . 2_666 ?
O7 Co1 O3 P1 -115.55(14) . . . . ?
O2 Co1 O3 P1 69.32(14) 2_676 . . . ?
O1 Co1 O3 P1 -30.18(14) 2_776 . . . ?
O3 Co1 O3 P1 159.64(17) 2_666 . . . ?
O4 Co1 O3 P1 132.5(9) 2_666 . . . ?
O7 Co1 O3 Co1 84.81(8) . . . 2_666 ?
O2 Co1 O3 Co1 -90.32(8) 2_676 . . 2_666 ?
O1 Co1 O3 Co1 170.18(7) 2_776 . . 2_666 ?
O3 Co1 O3 Co1 0.0 2_666 . . 2_666 ?
O4 Co1 O3 Co1 -27.2(10) 2_666 . . 2_666 ?
C2 N1 C1 P1 94.1(3) . . . . ?
C3 N1 C1 P1 -91.5(3) . . . . ?
O2 P1 C1 N1 168.39(19) . . . . ?
O1 P1 C1 N1 47.6(2) . . . . ?
O3 P1 C1 N1 -71.0(2) . . . . ?
Co1 O4 C2 N1 -66.6(3) 2_666 . . . ?
C1 N1 C2 O4 -4.1(4) . . . . ?
C3 N1 C2 O4 -178.7(2) . . . . ?
C2 N1 C3 C4 108.2(3) . . . . ?
C1 N1 C3 C4 -66.6(3) . . . . ?
N1 C3 C4 C9 145.3(3) . . . . ?
N1 C3 C4 C5 -35.3(4) . . . . ?
C9 C4 C5 C6 -2.5(5) . . . . ?
C3 C4 C5 C6 178.0(3) . . . . ?
C4 C5 C6 C7 0.4(5) . . . . ?
C5 C6 C7 C8 2.0(5) . . . . ?
C5 C6 C7 C10 -175.7(3) . . . . ?
C6 C7 C8 C9 -2.2(5) . . . . ?
C10 C7 C8 C9 175.5(3) . . . . ?
C5 C4 C9 C8 2.3(5) . . . . ?
C3 C4 C9 C8 -178.3(3) . . . . ?
C7 C8 C9 C4 0.1(5) . . . . ?
C8 C7 C10 O5 -177.0(3) . . . . ?
C6 C7 C10 O5 0.6(5) . . . . ?
C8 C7 C10 O6 1.5(5) . . . . ?
C6 C7 C10 O6 179.2(3) . . . . ?
